data_4064774
loop_
_publ_author_name
'Ginzburg, Yakov'
'Anaby, Aviel'
'Vidavsky, Yuval'
'Diesendruck, Charles E.'
'Ben-Asuly, Amos'
'Goldberg, Israel'
'Lemcoff, N. Gabriel'

_publ_section_title
;
 Widening the Latency Gap in Chelated Ruthenium Olefin Metathesis
 Catalysts
;
_journal_issue 12
_journal_name_full Organometallics
_journal_page_first 3430
_journal_paper_doi 10.1021/om200323c
_journal_volume 30
_journal_year 2011
_chemical_formula_moiety 'C31 H38 Cl2 N2 O Ru S, 1.5(C H2 Cl2)'
_chemical_formula_sum 'C32.5 H41 Cl5 N2 O Ru S'
_chemical_formula_weight 786.05
_chemical_name_systematic
; 
 ? 
;
_space_group_IT_number 18
_symmetry_cell_setting orthorhombic
_symmetry_space_group_name_Hall 'P 2 2ab'
_symmetry_space_group_name_H-M 'P 21 21 2'
_atom_sites_solution_hydrogens geom
_atom_sites_solution_primary direct
_atom_sites_solution_secondary difmap
_audit_creation_method SHELXL-97
_cell_angle_alpha 90.00
_cell_angle_beta 90.00
_cell_angle_gamma 90.00
_cell_formula_units_Z 4
_cell_length_a 15.9876(3)
_cell_length_b 19.9233(3)
_cell_length_c 11.3939(2)
_cell_measurement_reflns_used 4763
_cell_measurement_temperature 110(2)
_cell_measurement_theta_max 27.86
_cell_measurement_theta_min 2.41
_cell_volume 3629.25(11)
_computing_cell_refinement Denzo
_computing_data_collection 'Collect, Nonius B.V.'
_computing_data_reduction 'Denzo & Scalepack'
_computing_structure_refinement 'SHELXL-97 (Sheldrick, 1997)'
_computing_structure_solution SIR-97
_diffrn_ambient_temperature 110(2)
_diffrn_detector_area_resol_mean 12.8
_diffrn_measured_fraction_theta_full 0.995
_diffrn_measured_fraction_theta_max 0.995
_diffrn_measurement_device_type 'Nonius KappaCCD'
_diffrn_measurement_method '1 deg. \f and \w scans'
_diffrn_radiation_monochromator graphite
_diffrn_radiation_source 'fine-focus sealed tube'
_diffrn_radiation_type MoK\a
_diffrn_radiation_wavelength 0.71073
_diffrn_reflns_av_R_equivalents 0.0540
_diffrn_reflns_av_sigmaI/netI 0.0461
_diffrn_reflns_limit_h_max 21
_diffrn_reflns_limit_h_min -20
_diffrn_reflns_limit_k_max 26
_diffrn_reflns_limit_k_min -25
_diffrn_reflns_limit_l_max 14
_diffrn_reflns_limit_l_min -14
_diffrn_reflns_number 31558
_diffrn_reflns_theta_full 27.86
_diffrn_reflns_theta_max 27.86
_diffrn_reflns_theta_min 2.41
_diffrn_standards_number 0
_exptl_absorpt_coefficient_mu 0.885
_exptl_absorpt_correction_T_max 0.8786
_exptl_absorpt_correction_T_min 0.7184
_exptl_absorpt_correction_type multi-scan
_exptl_absorpt_process_details 'Blessing, 1995'
_exptl_crystal_colour blue
_exptl_crystal_density_diffrn 1.439
_exptl_crystal_density_method 'not measured'
_exptl_crystal_description plates
_exptl_crystal_F_000 1612
_exptl_crystal_size_max 0.40
_exptl_crystal_size_mid 0.25
_exptl_crystal_size_min 0.15
_refine_diff_density_max 1.161
_refine_diff_density_min -0.785
_refine_diff_density_rms 0.093
_refine_ls_abs_structure_details 'Flack H D (1983), Acta Cryst. A39, 876-881'
_refine_ls_abs_structure_Flack -0.03(3)
_refine_ls_extinction_method none
_refine_ls_goodness_of_fit_ref 1.003
_refine_ls_hydrogen_treatment constr
_refine_ls_matrix_type full
_refine_ls_number_parameters 405
_refine_ls_number_reflns 8532
_refine_ls_number_restraints 0
_refine_ls_restrained_S_all 1.003
_refine_ls_R_factor_all 0.0518
_refine_ls_R_factor_gt 0.0405
_refine_ls_shift/su_max 0.001
_refine_ls_shift/su_mean 0.000
_refine_ls_structure_factor_coef Fsqd
_refine_ls_weighting_details 'calc w=1/[\s^2^(Fo^2^)+(0.0666P)^2^+1.1487P] where P=(Fo^2^+2Fc^2^)/3'
_refine_ls_weighting_scheme calc
_refine_ls_wR_factor_gt 0.0971
_refine_ls_wR_factor_ref 0.1031
_reflns_number_gt 7405
_reflns_number_total 8536
_reflns_threshold_expression >2sigma(I)
_cod_data_source_file om200323c_si_002.cif
_cod_data_source_block lem23
_cod_original_formula_sum 'C32.50 H41 Cl5 N2 O Ru S'
_cod_database_code 4064774

loop_
_symmetry_equiv_pos_as_xyz
'x, y, z'
'-x, -y, z'
'x+1/2, -y+1/2, -z'
'-x+1/2, y+1/2, -z'

loop_
_atom_site_label
_atom_site_type_symbol
_atom_site_fract_x
_atom_site_fract_y
_atom_site_fract_z
_atom_site_U_iso_or_equiv
_atom_site_adp_type
_atom_site_occupancy
_atom_site_symmetry_multiplicity
_atom_site_calc_flag
_atom_site_refinement_flags
Ru1 Ru 0.400887(15) 0.272385(13) 0.43719(2) 0.01928(8) Uani 1 1 d .
Cl2 Cl 0.34772(5) 0.16172(4) 0.46970(8) 0.0266(2) Uani 1 1 d .
Cl3 Cl 0.32428(5) 0.27275(5) 0.25759(8) 0.02858(19) Uani 1 1 d .
S4 S 0.44232(5) 0.38394(4) 0.40975(8) 0.02160(18) Uani 1 1 d .
C5 C 0.3666(2) 0.42386(16) 0.5008(3) 0.0216(7) Uani 1 1 d .
C6 C 0.3559(2) 0.49272(18) 0.5098(4) 0.0288(8) Uani 1 1 d .
H6 H 0.3899 0.5226 0.4657 0.035 Uiso 1 1 calc R
C7 C 0.2945(2) 0.51705(19) 0.5844(4) 0.0325(9) Uani 1 1 d .
H7 H 0.2855 0.5641 0.5897 0.039 Uiso 1 1 calc R
C8 C 0.2462(2) 0.47401(19) 0.6513(4) 0.0322(9) Uani 1 1 d .
H8 H 0.2046 0.4917 0.7021 0.039 Uiso 1 1 calc R
C9 C 0.2582(2) 0.40496(19) 0.6446(4) 0.0276(8) Uani 1 1 d .
H9 H 0.2260 0.3756 0.6924 0.033 Uiso 1 1 calc R
C10 C 0.31802(19) 0.37889(17) 0.5669(3) 0.0225(7) Uani 1 1 d .
C11 C 0.3309(2) 0.30761(17) 0.5486(3) 0.0227(7) Uani 1 1 d .
H11 H 0.3012 0.2773 0.5975 0.027 Uiso 1 1 calc R
C12 C 0.4094(2) 0.41988(18) 0.2697(3) 0.0267(8) Uani 1 1 d .
H12A H 0.3507 0.4068 0.2542 0.032 Uiso 1 1 calc R
H12B H 0.4114 0.4694 0.2752 0.032 Uiso 1 1 calc R
C13 C 0.4634(2) 0.39730(19) 0.1679(4) 0.0282(8) Uani 1 1 d .
H13A H 0.4675 0.3477 0.1674 0.034 Uiso 1 1 calc R
H13B H 0.4377 0.4117 0.0929 0.034 Uiso 1 1 calc R
O14 O 0.54392(17) 0.42556(14) 0.1787(3) 0.0322(6) Uani 1 1 d .
C15 C 0.5863(3) 0.4263(2) 0.0694(4) 0.0401(10) Uani 1 1 d .
H15A H 0.5816 0.3821 0.0323 0.060 Uiso 1 1 calc R
H15B H 0.6455 0.4370 0.0822 0.060 Uiso 1 1 calc R
H15C H 0.5612 0.4603 0.0183 0.060 Uiso 1 1 calc R
C16 C 0.4977(2) 0.25211(16) 0.5468(3) 0.0226(7) Uani 1 1 d .
N17 N 0.56467(18) 0.22092(16) 0.5009(3) 0.0261(6) Uani 1 1 d .
C18 C 0.6346(2) 0.2140(2) 0.5857(3) 0.0364(10) Uani 1 1 d .
H18A H 0.6811 0.2449 0.5666 0.044 Uiso 1 1 calc R
H18B H 0.6560 0.1674 0.5880 0.044 Uiso 1 1 calc R
C19 C 0.5932(3) 0.2329(3) 0.6997(4) 0.0425(11) Uani 1 1 d .
H19A H 0.5850 0.1931 0.7504 0.051 Uiso 1 1 calc R
H19B H 0.6267 0.2667 0.7429 0.051 Uiso 1 1 calc R
N20 N 0.51181(19) 0.26138(17) 0.6616(3) 0.0283(7) Uani 1 1 d .
C21 C 0.4575(2) 0.29412(19) 0.7440(3) 0.0271(8) Uani 1 1 d .
C22 C 0.3957(3) 0.25672(19) 0.8040(3) 0.0280(8) Uani 1 1 d .
C23 C 0.3426(2) 0.2911(2) 0.8809(3) 0.0302(9) Uani 1 1 d .
H23 H 0.3012 0.2668 0.9228 0.036 Uiso 1 1 calc R
C24 C 0.3493(2) 0.3602(2) 0.8974(4) 0.0300(8) Uani 1 1 d .
C25 C 0.4131(3) 0.3947(2) 0.8409(3) 0.0304(8) Uani 1 1 d .
H25 H 0.4193 0.4415 0.8548 0.036 Uiso 1 1 calc R
C26 C 0.4686(2) 0.36285(19) 0.7643(4) 0.0289(8) Uani 1 1 d .
C27 C 0.5375(3) 0.4019(2) 0.7058(4) 0.0360(9) Uani 1 1 d .
H27A H 0.5908 0.3786 0.7171 0.054 Uiso 1 1 calc R
H27B H 0.5407 0.4469 0.7405 0.054 Uiso 1 1 calc R
H27C H 0.5256 0.4058 0.6217 0.054 Uiso 1 1 calc R
C28 C 0.2863(3) 0.3963(2) 0.9743(4) 0.0374(10) Uani 1 1 d .
H28A H 0.3040 0.4429 0.9854 0.056 Uiso 1 1 calc R
H28B H 0.2830 0.3738 1.0507 0.056 Uiso 1 1 calc R
H28C H 0.2313 0.3953 0.9364 0.056 Uiso 1 1 calc R
C29 C 0.3877(3) 0.1825(2) 0.7866(4) 0.0381(10) Uani 1 1 d .
H29A H 0.4358 0.1598 0.8221 0.057 Uiso 1 1 calc R
H29B H 0.3858 0.1725 0.7024 0.057 Uiso 1 1 calc R
H29C H 0.3361 0.1667 0.8238 0.057 Uiso 1 1 calc R
C30 C 0.5764(2) 0.21471(19) 0.3768(3) 0.0257(8) Uani 1 1 d .
C31 C 0.5556(2) 0.1544(2) 0.3199(4) 0.0310(9) Uani 1 1 d .
C32 C 0.5644(2) 0.1529(2) 0.1977(4) 0.0380(10) Uani 1 1 d .
H32 H 0.5490 0.1132 0.1568 0.046 Uiso 1 1 calc R
C33 C 0.5949(3) 0.2072(2) 0.1337(4) 0.0351(9) Uani 1 1 d .
C34 C 0.6213(2) 0.2623(2) 0.1938(4) 0.0325(9) Uani 1 1 d .
H34 H 0.6468 0.2980 0.1517 0.039 Uiso 1 1 calc R
C35 C 0.6121(2) 0.26821(19) 0.3158(3) 0.0266(7) Uani 1 1 d .
C36 C 0.6448(3) 0.33003(19) 0.3753(4) 0.0324(9) Uani 1 1 d .
H36A H 0.6125 0.3384 0.4470 0.049 Uiso 1 1 calc R
H36B H 0.6393 0.3685 0.3224 0.049 Uiso 1 1 calc R
H36C H 0.7038 0.3235 0.3955 0.049 Uiso 1 1 calc R
C37 C 0.5960(4) 0.2056(3) 0.0008(4) 0.0543(13) Uani 1 1 d .
H37A H 0.5864 0.1596 -0.0264 0.081 Uiso 1 1 calc R
H37B H 0.6504 0.2214 -0.0276 0.081 Uiso 1 1 calc R
H37C H 0.5517 0.2349 -0.0296 0.081 Uiso 1 1 calc R
C38 C 0.5309(3) 0.0926(2) 0.3871(5) 0.0445(12) Uani 1 1 d .
H38A H 0.4814 0.0724 0.3508 0.067 Uiso 1 1 calc R
H38B H 0.5182 0.1049 0.4685 0.067 Uiso 1 1 calc R
H38C H 0.5772 0.0603 0.3859 0.067 Uiso 1 1 calc R
C39 C 0.3482(3) 0.1207(2) 0.1433(4) 0.0372(10) Uani 1 1 d .
H39A H 0.3532 0.1220 0.2299 0.045 Uiso 1 1 calc R
H39B H 0.3790 0.1596 0.1109 0.045 Uiso 1 1 calc R
Cl40 Cl 0.39289(7) 0.04518(5) 0.08957(12) 0.0490(3) Uani 1 1 d .
Cl41 Cl 0.24245(8) 0.12632(7) 0.10361(14) 0.0619(4) Uani 1 1 d .
C42 C 0.3498(8) 0.0020(5) 0.6725(10) 0.059(3) Uani 0.50 1 d P
H42A H 0.3841 0.0413 0.6499 0.071 Uiso 0.50 1 calc PR
H42B H 0.3239 -0.0157 0.5999 0.071 Uiso 0.50 1 calc PR
Cl43 Cl 0.27265(15) 0.02875(11) 0.7620(3) 0.0532(6) Uani 0.50 1 d P
Cl44 Cl 0.4155(2) -0.05858(15) 0.7282(4) 0.0928(13) Uani 0.50 1 d P

loop_
_atom_site_aniso_label
_atom_site_aniso_U_11
_atom_site_aniso_U_22
_atom_site_aniso_U_33
_atom_site_aniso_U_23
_atom_site_aniso_U_13
_atom_site_aniso_U_12
Ru1 0.01657(12) 0.02099(12) 0.02029(13) -0.00180(11) 0.00009(11) -0.00017(11)
Cl2 0.0241(4) 0.0242(4) 0.0317(5) -0.0017(3) 0.0028(3) -0.0041(3)
Cl3 0.0282(4) 0.0324(4) 0.0251(4) -0.0011(4) -0.0059(3) -0.0030(4)
S4 0.0186(4) 0.0213(4) 0.0249(5) -0.0001(3) 0.0007(3) -0.0003(3)
C5 0.0179(15) 0.0233(16) 0.0235(19) -0.0017(14) -0.0019(14) 0.0023(13)
C6 0.0256(18) 0.0226(16) 0.038(2) -0.0031(16) -0.0030(17) 0.0002(15)
C7 0.0296(18) 0.0287(18) 0.039(2) -0.0104(17) -0.0037(17) 0.0055(15)
C8 0.0240(18) 0.036(2) 0.037(2) -0.0139(17) -0.0006(17) 0.0053(16)
C9 0.0159(16) 0.035(2) 0.032(2) -0.0087(16) 0.0027(15) 0.0012(14)
C10 0.0150(14) 0.0279(17) 0.0245(18) -0.0038(16) -0.0057(15) -0.0003(12)
C11 0.0241(17) 0.0233(16) 0.0208(19) 0.0022(14) -0.0064(15) -0.0030(13)
C12 0.0245(18) 0.0290(18) 0.0266(19) 0.0031(14) -0.0008(16) 0.0025(15)
C13 0.0294(19) 0.0290(18) 0.026(2) 0.0023(15) -0.0003(16) -0.0025(15)
O14 0.0261(14) 0.0337(14) 0.0367(17) -0.0029(12) 0.0076(12) -0.0040(12)
C15 0.040(2) 0.039(2) 0.042(2) 0.0050(19) 0.011(2) 0.0034(18)
C16 0.0227(16) 0.0210(14) 0.0242(19) 0.0024(13) 0.0034(15) 0.0014(12)
N17 0.0218(14) 0.0359(17) 0.0205(16) 0.0017(14) -0.0001(12) 0.0098(14)
C18 0.0275(18) 0.060(3) 0.022(2) 0.0053(18) -0.0018(15) 0.0146(18)
C19 0.0283(19) 0.074(3) 0.025(2) 0.002(2) -0.0006(17) 0.020(3)
N20 0.0223(15) 0.0450(19) 0.0176(15) 0.0010(14) 0.0002(12) 0.0034(14)
C21 0.0222(18) 0.041(2) 0.0184(18) -0.0011(15) -0.0049(15) 0.0041(15)
C22 0.0285(18) 0.0358(19) 0.0199(17) -0.0016(14) -0.0009(16) 0.0017(16)
C23 0.0260(18) 0.045(2) 0.0197(19) 0.0025(15) 0.0035(16) -0.0007(16)
C24 0.0263(18) 0.039(2) 0.025(2) -0.0053(16) -0.0026(16) 0.0006(16)
C25 0.031(2) 0.037(2) 0.0236(19) -0.0041(15) -0.0030(16) -0.0030(17)
C26 0.0267(19) 0.0349(19) 0.025(2) -0.0010(16) -0.0032(16) -0.0016(16)
C27 0.033(2) 0.048(2) 0.027(2) -0.0043(18) 0.0009(18) -0.0093(18)
C28 0.032(2) 0.047(2) 0.033(2) -0.0112(18) 0.0015(17) -0.0007(18)
C29 0.045(3) 0.039(2) 0.030(2) -0.0001(17) 0.006(2) 0.0002(19)
C30 0.0180(16) 0.034(2) 0.0247(19) -0.0018(15) -0.0025(13) 0.0079(14)
C31 0.0189(17) 0.034(2) 0.040(2) -0.0026(17) -0.0001(17) 0.0063(16)
C32 0.0214(19) 0.046(2) 0.047(3) -0.023(2) -0.0086(19) 0.0107(18)
C33 0.0223(18) 0.055(2) 0.029(2) -0.0039(17) -0.0040(18) 0.0114(18)
C34 0.0287(19) 0.042(2) 0.027(2) 0.0044(17) -0.0001(15) 0.0076(16)
C35 0.0203(16) 0.0325(18) 0.0271(18) 0.0014(16) -0.0036(14) 0.0046(16)
C36 0.0272(19) 0.0298(19) 0.040(2) 0.0005(17) -0.0032(18) -0.0013(16)
C37 0.051(3) 0.081(4) 0.031(3) -0.009(2) 0.000(2) 0.018(3)
C38 0.028(2) 0.032(2) 0.073(4) -0.005(2) 0.008(2) 0.0005(17)
C39 0.028(2) 0.041(2) 0.043(3) -0.0081(19) -0.0072(19) -0.0025(18)
Cl40 0.0438(6) 0.0396(5) 0.0634(8) -0.0148(5) 0.0041(6) -0.0017(5)
Cl41 0.0352(6) 0.0682(8) 0.0824(10) -0.0268(7) -0.0213(6) 0.0020(5)
C42 0.086(8) 0.044(5) 0.048(6) -0.006(5) -0.003(6) 0.019(6)
Cl43 0.0444(13) 0.0455(12) 0.0698(18) -0.0081(12) 0.0116(12) -0.0203(10)
Cl44 0.099(3) 0.0498(15) 0.130(3) -0.0291(18) -0.060(2) 0.0350(16)

loop_
_atom_type_symbol
_atom_type_description
_atom_type_scat_dispersion_real
_atom_type_scat_dispersion_imag
_atom_type_scat_source
C C 0.0033 0.0016 'International Tables Vol C Tables 4.2.6.8 and 6.1.1.4'
H H 0.0000 0.0000 'International Tables Vol C Tables 4.2.6.8 and 6.1.1.4'
Cl Cl 0.1484 0.1585 'International Tables Vol C Tables 4.2.6.8 and 6.1.1.4'
N N 0.0061 0.0033 'International Tables Vol C Tables 4.2.6.8 and 6.1.1.4'
S S 0.1246 0.1234 'International Tables Vol C Tables 4.2.6.8 and 6.1.1.4'
Ru Ru -1.2594 0.8363 'International Tables Vol C Tables 4.2.6.8 and 6.1.1.4'
O O 0.0106 0.0060 'International Tables Vol C Tables 4.2.6.8 and 6.1.1.4'

loop_
_geom_angle_atom_site_label_1
_geom_angle_atom_site_label_2
_geom_angle_atom_site_label_3
_geom_angle
C11 Ru1 C16 96.63(15)
C11 Ru1 S4 84.35(11)
C16 Ru1 S4 93.17(10)
C11 Ru1 Cl3 106.26(11)
C16 Ru1 Cl3 156.97(10)
S4 Ru1 Cl3 91.59(3)
C11 Ru1 Cl2 91.65(11)
C16 Ru1 Cl2 89.56(10)
S4 Ru1 Cl2 175.39(3)
Cl3 Ru1 Cl2 87.32(3)
C5 S4 C12 97.91(17)
C5 S4 Ru1 98.85(11)
C12 S4 Ru1 114.04(12)
C6 C5 C10 121.6(3)
C6 C5 S4 124.7(3)
C10 C5 S4 113.8(2)
C7 C6 C5 118.6(4)
C7 C6 H6 120.7
C5 C6 H6 120.7
C8 C7 C6 121.1(3)
C8 C7 H7 119.4
C6 C7 H7 119.4
C7 C8 C9 120.4(4)
C7 C8 H8 119.8
C9 C8 H8 119.8
C8 C9 C10 119.6(4)
C8 C9 H9 120.2
C10 C9 H9 120.2
C9 C10 C5 118.6(3)
C9 C10 C11 123.4(3)
C5 C10 C11 118.0(3)
C10 C11 Ru1 124.2(3)
C10 C11 H11 117.9
Ru1 C11 H11 117.9
C13 C12 S4 112.9(3)
C13 C12 H12A 109.0
S4 C12 H12A 109.0
C13 C12 H12B 109.0
S4 C12 H12B 109.0
H12A C12 H12B 107.8
O14 C13 C12 109.6(3)
O14 C13 H13A 109.8
C12 C13 H13A 109.8
O14 C13 H13B 109.8
C12 C13 H13B 109.8
H13A C13 H13B 108.2
C13 O14 C15 111.3(3)
O14 C15 H15A 109.5
O14 C15 H15B 109.5
H15A C15 H15B 109.5
O14 C15 H15C 109.5
H15A C15 H15C 109.5
H15B C15 H15C 109.5
N20 C16 N17 108.0(3)
N20 C16 Ru1 134.5(3)
N17 C16 Ru1 117.4(3)
C16 N17 C30 121.9(3)
C16 N17 C18 113.0(3)
C30 N17 C18 122.4(3)
N17 C18 C19 101.9(3)
N17 C18 H18A 111.4
C19 C18 H18A 111.4
N17 C18 H18B 111.4
C19 C18 H18B 111.4
H18A C18 H18B 109.2
N20 C19 C18 103.2(3)
N20 C19 H19A 111.1
C18 C19 H19A 111.1
N20 C19 H19B 111.1
C18 C19 H19B 111.1
H19A C19 H19B 109.1
C16 N20 C21 126.8(3)
C16 N20 C19 112.4(3)
C21 N20 C19 120.8(3)
C26 C21 C22 121.6(3)
C26 C21 N20 118.4(3)
C22 C21 N20 120.0(3)
C23 C22 C21 118.0(3)
C23 C22 C29 120.9(4)
C21 C22 C29 121.1(4)
C24 C23 C22 121.4(4)
C24 C23 H23 119.3
C22 C23 H23 119.3
C25 C24 C23 118.9(4)
C25 C24 C28 121.5(4)
C23 C24 C28 119.7(4)
C24 C25 C26 122.1(4)
C24 C25 H25 118.9
C26 C25 H25 118.9
C25 C26 C21 117.9(4)
C25 C26 C27 120.4(3)
C21 C26 C27 121.7(4)
C26 C27 H27A 109.5
C26 C27 H27B 109.5
H27A C27 H27B 109.5
C26 C27 H27C 109.5
H27A C27 H27C 109.5
H27B C27 H27C 109.5
C24 C28 H28A 109.5
C24 C28 H28B 109.5
H28A C28 H28B 109.5
C24 C28 H28C 109.5
H28A C28 H28C 109.5
H28B C28 H28C 109.5
C22 C29 H29A 109.5
C22 C29 H29B 109.5
H29A C29 H29B 109.5
C22 C29 H29C 109.5
H29A C29 H29C 109.5
H29B C29 H29C 109.5
C35 C30 C31 121.4(4)
C35 C30 N17 118.6(4)
C31 C30 N17 119.9(4)
C32 C31 C30 117.0(4)
C32 C31 C38 121.1(4)
C30 C31 C38 121.8(4)
C33 C32 C31 122.6(4)
C33 C32 H32 118.7
C31 C32 H32 118.7
C34 C33 C32 118.1(4)
C34 C33 C37 121.1(4)
C32 C33 C37 120.7(4)
C33 C34 C35 122.3(4)
C33 C34 H34 118.8
C35 C34 H34 118.8
C30 C35 C34 118.1(4)
C30 C35 C36 123.0(3)
C34 C35 C36 118.7(4)
C35 C36 H36A 109.5
C35 C36 H36B 109.5
H36A C36 H36B 109.5
C35 C36 H36C 109.5
H36A C36 H36C 109.5
H36B C36 H36C 109.5
C33 C37 H37A 109.5
C33 C37 H37B 109.5
H37A C37 H37B 109.5
C33 C37 H37C 109.5
H37A C37 H37C 109.5
H37B C37 H37C 109.5
C31 C38 H38A 109.5
C31 C38 H38B 109.5
H38A C38 H38B 109.5
C31 C38 H38C 109.5
H38A C38 H38C 109.5
H38B C38 H38C 109.5
Cl41 C39 Cl40 110.7(2)
Cl41 C39 H39A 109.5
Cl40 C39 H39A 109.5
Cl41 C39 H39B 109.5
Cl40 C39 H39B 109.5
H39A C39 H39B 108.1
Cl43 C42 Cl44 116.4(7)
Cl43 C42 H42A 108.2
Cl44 C42 H42A 108.2
Cl43 C42 H42B 108.2
Cl44 C42 H42B 108.2
H42A C42 H42B 107.3

loop_
_geom_bond_atom_site_label_1
_geom_bond_atom_site_label_2
_geom_bond_distance
Ru1 C11 1.832(4)
Ru1 C16 2.030(4)
Ru1 S4 2.3401(8)
Ru1 Cl3 2.3849(9)
Ru1 Cl2 2.3919(9)
S4 C5 1.782(4)
S4 C12 1.827(4)
C5 C6 1.386(5)
C5 C10 1.405(5)
C6 C7 1.386(5)
C6 H6 0.9500
C7 C8 1.384(6)
C7 H7 0.9500
C8 C9 1.391(5)
C8 H8 0.9500
C9 C10 1.404(5)
C9 H9 0.9500
C10 C11 1.450(5)
C11 H11 0.9500
C12 C13 1.515(5)
C12 H12A 0.9900
C12 H12B 0.9900
C13 O14 1.410(5)
C13 H13A 0.9900
C13 H13B 0.9900
O14 C15 1.418(5)
C15 H15A 0.9800
C15 H15B 0.9800
C15 H15C 0.9800
C16 N20 1.340(5)
C16 N17 1.344(4)
N17 C30 1.432(5)
N17 C18 1.484(5)
C18 C19 1.506(5)
C18 H18A 0.9900
C18 H18B 0.9900
C19 N20 1.484(5)
C19 H19A 0.9900
C19 H19B 0.9900
N20 C21 1.436(5)
C21 C26 1.400(5)
C21 C22 1.413(5)
C22 C23 1.399(5)
C22 C29 1.497(6)
C23 C24 1.395(6)
C23 H23 0.9500
C24 C25 1.388(6)
C24 C28 1.515(5)
C25 C26 1.396(6)
C25 H25 0.9500
C26 C27 1.504(5)
C27 H27A 0.9800
C27 H27B 0.9800
C27 H27C 0.9800
C28 H28A 0.9800
C28 H28B 0.9800
C28 H28C 0.9800
C29 H29A 0.9800
C29 H29B 0.9800
C29 H29C 0.9800
C30 C35 1.394(5)
C30 C31 1.405(6)
C31 C32 1.400(7)
C31 C38 1.502(6)
C32 C33 1.393(7)
C32 H32 0.9500
C33 C34 1.361(6)
C33 C37 1.514(6)
C34 C35 1.403(6)
C34 H34 0.9500
C35 C36 1.500(5)
C36 H36A 0.9800
C36 H36B 0.9800
C36 H36C 0.9800
C37 H37A 0.9800
C37 H37B 0.9800
C37 H37C 0.9800
C38 H38A 0.9800
C38 H38B 0.9800
C38 H38C 0.9800
C39 Cl41 1.754(4)
C39 Cl40 1.775(4)
C39 H39A 0.9900
C39 H39B 0.9900
C42 Cl43 1.687(12)
C42 Cl44 1.722(11)
C42 H42A 0.9900
C42 H42B 0.9900
